data_7716467
loop_
_publ_author_name
'Predarska, Ivana'
'K&#xf6;rber, Wieland'
'L&#xf6;nnecke, Peter'
'Gelman, Dmitri'
'Hey-Hawkins, Evamarie'

_publ_section_title
;
 Synthesis and catalytic activity of heterobimetallic Au/M (M =
 Rh<sup>III</sup>, Ir<sup>III</sup>) complexes with ditopic mono- and
 triphosphane ligands.
;
_journal_issue 39
_journal_name_full 'Dalton transactions (Cambridge, England : 2003)'
_journal_page_first 16159
_journal_page_last 16169
_journal_paper_doi 10.1039/d4dt01247j
_journal_volume 53
_journal_year 2024
_chemical_formula_moiety 'C27 H36 Cl N P Rh'
_chemical_formula_sum 'C27 H36 Cl N P Rh'
_chemical_formula_weight 543.90
_space_group_crystal_system monoclinic
_space_group_IT_number 14
_space_group_name_Hall '-P 2yn'
_space_group_name_H-M_alt 'P 1 21/n 1'
_atom_sites_solution_hydrogens geom
_atom_sites_solution_primary dual
_atom_sites_solution_secondary difmap
_audit_creation_method SHELXL-2018/3
_audit_update_record
;
2023-12-31 deposited with the CCDC.	2024-06-24 downloaded from the CCDC.
;
_cell_angle_alpha 90
_cell_angle_beta 93.1230(10)
_cell_angle_gamma 90
_cell_formula_units_Z 4
_cell_length_a 7.82150(10)
_cell_length_b 28.1560(2)
_cell_length_c 11.64770(10)
_cell_measurement_reflns_used 31127
_cell_measurement_temperature 130(2)
_cell_measurement_theta_max 31.8000
_cell_measurement_theta_min 2.2640
_cell_volume 2561.27(4)
_computing_cell_refinement 'CrysAlisPro 1.171.42.92a (Rigaku OD, 2023)'
_computing_data_collection 'CrysAlisPro 1.171.42.92a (Rigaku OD, 2023)'
_computing_data_reduction 'CrysAlisPro 1.171.42.92a (Rigaku OD, 2023)'
_computing_molecular_graphics
;
 ORTEP3 for Windows
 L. J. Farrugia, J. Appl. Crystallogr. 1997, 30, 565.
 or
 DIAMOND Version 4.6.8
 K. Brandenburg, Crystal Impact GbR, Bonn, Germany
;
_computing_publication_material
;
 WINGX
 L.J. Farrugia,
 J. Appl. Cryst., 2012, 45, 849-854.
;
_computing_structure_refinement 'SHELXL-2018/3 (Sheldrick, 2018)'
_computing_structure_solution SHELXT-2018-2
_diffrn_ambient_temperature 130(2)
_diffrn_detector_area_resol_mean 16.3560
_diffrn_measured_fraction_theta_full 1.000
_diffrn_measured_fraction_theta_max 0.947
_diffrn_measurement_device_type 'Xcalibur, Sapphire3, Gemini'
_diffrn_measurement_method '\w scans'
_diffrn_radiation_type MoK\a
_diffrn_radiation_wavelength 0.71073
_diffrn_reflns_av_R_equivalents 0.0299
_diffrn_reflns_av_unetI/netI 0.0231
_diffrn_reflns_Laue_measured_fraction_full 1.000
_diffrn_reflns_Laue_measured_fraction_max 0.947
_diffrn_reflns_limit_h_max 11
_diffrn_reflns_limit_h_min -11
_diffrn_reflns_limit_k_max 41
_diffrn_reflns_limit_k_min -41
_diffrn_reflns_limit_l_max 17
_diffrn_reflns_limit_l_min -17
_diffrn_reflns_number 57522
_diffrn_reflns_point_group_measured_fraction_full 1.000
_diffrn_reflns_point_group_measured_fraction_max 0.947
_diffrn_reflns_theta_full 30.510
_diffrn_reflns_theta_max 32.015
_diffrn_reflns_theta_min 1.894
_diffrn_source 'fine-focus sealed X-ray tube'
_exptl_absorpt_coefficient_mu 0.848
_exptl_absorpt_correction_T_max 1.00000
_exptl_absorpt_correction_T_min 0.93328
_exptl_absorpt_correction_type multi-scan
_exptl_absorpt_process_details
;
CrysAlisPro 1.171.42.92a (Rigaku Oxford Diffraction, 2023)
Empirical absorption correction using spherical harmonics,
implemented in SCALE3 ABSPACK scaling algorithm.
;
_exptl_crystal_colour 'clear orange'
_exptl_crystal_density_diffrn 1.410
_exptl_crystal_description prism
_exptl_crystal_F_000 1128
_exptl_crystal_size_max 0.24
_exptl_crystal_size_mid 0.19
_exptl_crystal_size_min 0.13
_refine_diff_density_max 0.903
_refine_diff_density_min -0.488
_refine_diff_density_rms 0.070
_refine_ls_extinction_method none
_refine_ls_goodness_of_fit_ref 1.111
_refine_ls_hydrogen_treatment constr
_refine_ls_matrix_type full
_refine_ls_number_parameters 289
_refine_ls_number_reflns 8446
_refine_ls_number_restraints 0
_refine_ls_restrained_S_all 1.111
_refine_ls_R_factor_all 0.0353
_refine_ls_R_factor_gt 0.0298
_refine_ls_shift/su_max 0.003
_refine_ls_shift/su_mean 0.000
_refine_ls_structure_factor_coef Fsqd
_refine_ls_weighting_details 'w=1/[\s^2^(Fo^2^)+(0.0196P)^2^+1.9676P] where P=(Fo^2^+2Fc^2^)/3'
_refine_ls_weighting_scheme calc
_refine_ls_wR_factor_gt 0.0610
_refine_ls_wR_factor_ref 0.0630
_reflns_Friedel_coverage 0.000
_reflns_number_gt 7679
_reflns_number_total 8446
_reflns_threshold_expression 'I > 2\s(I)'
_cod_data_source_file d4dt01247j2.cif
_cod_data_source_block comp3_x2945fin
_cod_depositor_comments 'Adding full bibliography for 7716464--7716472.cif.'
_cod_original_sg_symbol_H-M 'P 21/n'
_cod_database_code 7716467
_shelx_shelxl_version_number 2018/3
_shelx_space_group_comment
;
The symmetry employed for this shelxl refinement is uniquely defined
by the following loop, which should always be used as a source of
symmetry information in preference to the above space-group names.
They are only intended as comments.
;

loop_
_space_group_symop_operation_xyz
'x, y, z'
'-x+1/2, y+1/2, -z+1/2'
'-x, -y, -z'
'x-1/2, -y-1/2, z-1/2'

loop_
_atom_site_label
_atom_site_type_symbol
_atom_site_fract_x
_atom_site_fract_y
_atom_site_fract_z
_atom_site_U_iso_or_equiv
_atom_site_adp_type
_atom_site_occupancy
_atom_site_site_symmetry_order
_atom_site_calc_flag
_atom_site_refinement_flags_posn
_atom_site_refinement_flags_adp
_atom_site_refinement_flags_occupancy
_atom_site_disorder_assembly
_atom_site_disorder_group
Rh1 Rh 0.38881(2) 0.35550(2) 0.54506(2) 0.01494(3) Uani 1 1 d . . . . .
Cl1 Cl 0.63058(5) 0.37024(2) 0.43344(3) 0.02252(8) Uani 1 1 d . . . . .
P1 P 0.85154(6) 0.37560(2) 0.95067(4) 0.02240(9) Uani 1 1 d . . . . .
N1 N 0.30474(17) 0.42416(5) 0.50825(11) 0.0182(3) Uani 1 1 d . . . . .
C1 C 0.7260(3) 0.36812(7) 1.08113(15) 0.0289(4) Uani 1 1 d . . . . .
H1 H 0.806833 0.355310 1.143021 0.035 Uiso 1 1 calc R U . . .
C2 C 0.6463(3) 0.41295(8) 1.12935(16) 0.0370(5) Uani 1 1 d . . . . .
H2A H 0.561551 0.425872 1.072626 0.056 Uiso 1 1 calc R U . . .
H2B H 0.736005 0.436617 1.146238 0.056 Uiso 1 1 calc R U . . .
H2C H 0.590139 0.405097 1.200115 0.056 Uiso 1 1 calc R U . . .
C3 C 0.5892(3) 0.33008(8) 1.05715(18) 0.0387(5) Uani 1 1 d . . . . .
H3A H 0.532206 0.323043 1.128083 0.058 Uiso 1 1 calc R U . . .
H3B H 0.643038 0.301146 1.029411 0.058 Uiso 1 1 calc R U . . .
H3C H 0.504555 0.341661 0.998588 0.058 Uiso 1 1 calc R U . . .
C4 C 0.9991(2) 0.42546(7) 0.99057(15) 0.0273(4) Uani 1 1 d . . . . .
H4 H 0.929985 0.453863 1.010557 0.033 Uiso 1 1 calc R U . . .
C5 C 1.1152(3) 0.41139(9) 1.09529(19) 0.0430(5) Uani 1 1 d . . . . .
H5A H 1.176357 0.382044 1.078472 0.064 Uiso 1 1 calc R U . . .
H5B H 1.045346 0.406303 1.161555 0.064 Uiso 1 1 calc R U . . .
H5C H 1.198029 0.436832 1.112823 0.064 Uiso 1 1 calc R U . . .
C6 C 1.1055(3) 0.43766(8) 0.88861(18) 0.0360(4) Uani 1 1 d . . . . .
H6A H 1.179792 0.464799 0.908468 0.054 Uiso 1 1 calc R U . . .
H6B H 1.029066 0.445774 0.822030 0.054 Uiso 1 1 calc R U . . .
H6C H 1.175960 0.410247 0.869841 0.054 Uiso 1 1 calc R U . . .
C7 C 0.6945(2) 0.40368(6) 0.84873(13) 0.0193(3) Uani 1 1 d . . . . .
C8 C 0.6232(2) 0.37502(6) 0.76036(13) 0.0176(3) Uani 1 1 d . . . . .
H8 H 0.658177 0.342770 0.756491 0.021 Uiso 1 1 calc R U . . .
C9 C 0.5023(2) 0.39213(5) 0.67747(12) 0.0164(3) Uani 1 1 d . . . . .
C10 C 0.4587(2) 0.44042(6) 0.68279(13) 0.0175(3) Uani 1 1 d . . . . .
C11 C 0.5275(2) 0.46960(6) 0.77099(14) 0.0216(3) Uani 1 1 d . . . . .
H11 H 0.494827 0.502048 0.774226 0.026 Uiso 1 1 calc R U . . .
C12 C 0.6432(2) 0.45122(6) 0.85343(14) 0.0225(3) Uani 1 1 d . . . . .
H12 H 0.688128 0.471040 0.913784 0.027 Uiso 1 1 calc R U . . .
C13 C 0.3499(2) 0.45828(6) 0.58622(13) 0.0179(3) Uani 1 1 d . . . . .
C14 C 0.3035(2) 0.50542(6) 0.56642(15) 0.0219(3) Uani 1 1 d . . . . .
H14 H 0.335477 0.529154 0.621455 0.026 Uiso 1 1 calc R U . . .
C15 C 0.2108(2) 0.51751(6) 0.46633(15) 0.0250(3) Uani 1 1 d . . . . .
H15 H 0.177707 0.549531 0.452157 0.030 Uiso 1 1 calc R U . . .
C16 C 0.1669(2) 0.48248(6) 0.38713(15) 0.0257(3) Uani 1 1 d . . . . .
H16 H 0.103187 0.490020 0.317777 0.031 Uiso 1 1 calc R U . . .
C17 C 0.2171(2) 0.43651(6) 0.41032(14) 0.0236(3) Uani 1 1 d . . . . .
H17 H 0.188629 0.412572 0.355055 0.028 Uiso 1 1 calc R U . . .
C18 C 0.4119(2) 0.27989(6) 0.56588(14) 0.0208(3) Uani 1 1 d . . . . .
C19 C 0.3001(2) 0.29766(6) 0.64845(14) 0.0204(3) Uani 1 1 d . . . . .
C20 C 0.1576(2) 0.31961(6) 0.58679(14) 0.0196(3) Uani 1 1 d . . . . .
C21 C 0.1737(2) 0.31058(6) 0.46501(13) 0.0191(3) Uani 1 1 d . . . . .
C22 C 0.3282(2) 0.28668(6) 0.45239(14) 0.0203(3) Uani 1 1 d . . . . .
C23 C 0.5748(2) 0.25286(7) 0.58832(17) 0.0293(4) Uani 1 1 d . . . . .
H23A H 0.621227 0.259561 0.666493 0.044 Uiso 1 1 calc R U . . .
H23B H 0.658021 0.262539 0.532869 0.044 Uiso 1 1 calc R U . . .
H23C H 0.552070 0.218762 0.580296 0.044 Uiso 1 1 calc R U . . .
C24 C 0.3210(3) 0.29286(7) 0.77635(15) 0.0286(4) Uani 1 1 d . . . . .
H24A H 0.266340 0.263425 0.800242 0.043 Uiso 1 1 calc R U . . .
H24B H 0.267272 0.320030 0.812681 0.043 Uiso 1 1 calc R U . . .
H24C H 0.443199 0.291992 0.799911 0.043 Uiso 1 1 calc R U . . .
C25 C 0.0041(2) 0.34108(7) 0.63770(16) 0.0281(4) Uani 1 1 d . . . . .
H25A H -0.087919 0.317482 0.638053 0.042 Uiso 1 1 calc R U . . .
H25B H -0.034509 0.368590 0.591719 0.042 Uiso 1 1 calc R U . . .
H25C H 0.034269 0.351255 0.716688 0.042 Uiso 1 1 calc R U . . .
C26 C 0.0425(2) 0.32385(7) 0.37219(15) 0.0253(3) Uani 1 1 d . . . . .
H26A H 0.098242 0.327954 0.299521 0.038 Uiso 1 1 calc R U . . .
H26B H -0.013063 0.353641 0.392670 0.038 Uiso 1 1 calc R U . . .
H26C H -0.043689 0.298642 0.363613 0.038 Uiso 1 1 calc R U . . .
C27 C 0.4024(2) 0.27087(7) 0.34352(15) 0.0274(4) Uani 1 1 d . . . . .
H27A H 0.402883 0.236087 0.340295 0.041 Uiso 1 1 calc R U . . .
H27B H 0.520017 0.282700 0.341025 0.041 Uiso 1 1 calc R U . . .
H27C H 0.333239 0.283421 0.277710 0.041 Uiso 1 1 calc R U . . .

loop_
_atom_site_aniso_label
_atom_site_aniso_U_11
_atom_site_aniso_U_22
_atom_site_aniso_U_33
_atom_site_aniso_U_23
_atom_site_aniso_U_13
_atom_site_aniso_U_12
Rh1 0.01469(6) 0.01472(6) 0.01534(5) -0.00008(4) 0.00010(4) 0.00020(4)
Cl1 0.01937(18) 0.02624(19) 0.02231(17) 0.00036(14) 0.00445(14) -0.00192(15)
P1 0.0252(2) 0.0237(2) 0.01793(18) -0.00009(15) -0.00265(15) 0.00054(17)
N1 0.0180(6) 0.0181(6) 0.0184(6) 0.0024(5) 0.0009(5) 0.0003(5)
C1 0.0366(10) 0.0315(9) 0.0187(7) 0.0041(7) 0.0011(7) 0.0013(8)
C2 0.0500(13) 0.0390(11) 0.0230(8) -0.0014(8) 0.0105(8) 0.0050(10)
C3 0.0461(13) 0.0365(11) 0.0345(10) 0.0058(8) 0.0107(9) -0.0060(10)
C4 0.0274(9) 0.0285(9) 0.0254(8) -0.0036(7) -0.0047(7) -0.0018(7)
C5 0.0409(12) 0.0497(13) 0.0362(11) 0.0000(9) -0.0171(9) -0.0077(10)
C6 0.0317(10) 0.0356(11) 0.0407(11) -0.0011(9) 0.0025(8) -0.0071(9)
C7 0.0206(7) 0.0214(8) 0.0158(6) 0.0007(5) 0.0007(5) -0.0008(6)
C8 0.0186(7) 0.0170(7) 0.0173(6) 0.0005(5) 0.0021(5) -0.0004(6)
C9 0.0164(7) 0.0174(7) 0.0156(6) 0.0004(5) 0.0026(5) -0.0004(5)
C10 0.0175(7) 0.0178(7) 0.0173(6) 0.0004(5) 0.0030(5) -0.0006(6)
C11 0.0265(8) 0.0170(7) 0.0212(7) -0.0022(6) 0.0018(6) 0.0002(6)
C12 0.0276(8) 0.0207(8) 0.0189(7) -0.0027(6) -0.0009(6) -0.0012(7)
C13 0.0174(7) 0.0174(7) 0.0191(7) 0.0015(5) 0.0035(5) 0.0004(6)
C14 0.0231(8) 0.0174(7) 0.0254(8) 0.0008(6) 0.0034(6) 0.0013(6)
C15 0.0235(8) 0.0205(8) 0.0311(8) 0.0075(6) 0.0028(7) 0.0031(6)
C16 0.0246(8) 0.0266(9) 0.0256(8) 0.0078(7) -0.0021(6) 0.0035(7)
C17 0.0243(8) 0.0238(8) 0.0220(7) 0.0023(6) -0.0038(6) 0.0005(7)
C18 0.0206(8) 0.0150(7) 0.0264(8) 0.0007(6) -0.0020(6) -0.0007(6)
C19 0.0215(8) 0.0168(7) 0.0230(7) 0.0030(6) 0.0002(6) -0.0036(6)
C20 0.0174(7) 0.0205(7) 0.0210(7) -0.0007(6) 0.0018(6) -0.0030(6)
C21 0.0172(7) 0.0185(7) 0.0215(7) -0.0027(6) -0.0005(5) -0.0024(6)
C22 0.0195(7) 0.0163(7) 0.0247(7) -0.0041(6) -0.0008(6) -0.0012(6)
C23 0.0252(9) 0.0218(8) 0.0400(10) 0.0004(7) -0.0053(7) 0.0056(7)
C24 0.0312(9) 0.0302(9) 0.0241(8) 0.0088(7) -0.0001(7) -0.0054(8)
C25 0.0203(8) 0.0383(10) 0.0260(8) -0.0035(7) 0.0056(6) 0.0008(7)
C26 0.0216(8) 0.0274(9) 0.0262(8) -0.0043(7) -0.0053(6) 0.0001(7)
C27 0.0261(9) 0.0274(9) 0.0289(8) -0.0107(7) 0.0032(7) 0.0028(7)

loop_
_atom_type_symbol
_atom_type_description
_atom_type_scat_dispersion_real
_atom_type_scat_dispersion_imag
_atom_type_scat_source
Rh Rh -1.1178 0.9187 'International Tables Vol C Tables 4.2.6.8 and 6.1.1.4'
Cl Cl 0.1484 0.1585 'International Tables Vol C Tables 4.2.6.8 and 6.1.1.4'
P P 0.1023 0.0942 'International Tables Vol C Tables 4.2.6.8 and 6.1.1.4'
N N 0.0061 0.0033 'International Tables Vol C Tables 4.2.6.8 and 6.1.1.4'
C C 0.0033 0.0016 'International Tables Vol C Tables 4.2.6.8 and 6.1.1.4'
H H 0.0000 0.0000 'International Tables Vol C Tables 4.2.6.8 and 6.1.1.4'

loop_
_geom_angle_atom_site_label_1
_geom_angle_atom_site_label_2
_geom_angle_atom_site_label_3
_geom_angle
_geom_angle_site_symmetry_1
_geom_angle_site_symmetry_3
_geom_angle_publ_flag
C9 Rh1 N1 78.67(6) . . ?
C9 Rh1 C18 112.88(6) . . ?
N1 Rh1 C18 165.48(6) . . ?
C9 Rh1 C20 114.04(6) . . ?
N1 Rh1 C20 102.90(6) . . ?
C18 Rh1 C20 64.89(6) . . ?
C9 Rh1 C19 95.76(6) . . ?
N1 Rh1 C19 135.05(6) . . ?
C18 Rh1 C19 38.62(6) . . ?
C20 Rh1 C19 38.81(6) . . ?
C9 Rh1 C22 151.17(6) . . ?
N1 Rh1 C22 130.10(6) . . ?
C18 Rh1 C22 38.49(6) . . ?
C20 Rh1 C22 63.07(6) . . ?
C19 Rh1 C22 63.52(6) . . ?
C9 Rh1 C21 152.26(6) . . ?
N1 Rh1 C21 102.41(6) . . ?
C18 Rh1 C21 63.22(6) . . ?
C20 Rh1 C21 38.32(6) . . ?
C19 Rh1 C21 63.57(6) . . ?
C22 Rh1 C21 36.03(6) . . ?
C9 Rh1 Cl1 89.94(4) . . ?
N1 Rh1 Cl1 88.68(4) . . ?
C18 Rh1 Cl1 99.74(5) . . ?
C20 Rh1 Cl1 154.84(4) . . ?
C19 Rh1 Cl1 136.18(5) . . ?
C22 Rh1 Cl1 92.34(4) . . ?
C21 Rh1 Cl1 117.73(4) . . ?
C7 P1 C4 102.73(8) . . ?
C7 P1 C1 102.23(8) . . ?
C4 P1 C1 103.22(9) . . ?
C17 N1 C13 119.17(14) . . ?
C17 N1 Rh1 123.81(11) . . ?
C13 N1 Rh1 116.93(10) . . ?
C2 C1 C3 110.50(18) . . ?
C2 C1 P1 116.72(14) . . ?
C3 C1 P1 108.93(13) . . ?
C2 C1 H1 106.7 . . ?
C3 C1 H1 106.7 . . ?
P1 C1 H1 106.7 . . ?
C1 C2 H2A 109.5 . . ?
C1 C2 H2B 109.5 . . ?
H2A C2 H2B 109.5 . . ?
C1 C2 H2C 109.5 . . ?
H2A C2 H2C 109.5 . . ?
H2B C2 H2C 109.5 . . ?
C1 C3 H3A 109.5 . . ?
C1 C3 H3B 109.5 . . ?
H3A C3 H3B 109.5 . . ?
C1 C3 H3C 109.5 . . ?
H3A C3 H3C 109.5 . . ?
H3B C3 H3C 109.5 . . ?
C6 C4 C5 110.68(17) . . ?
C6 C4 P1 109.43(13) . . ?
C5 C4 P1 109.67(14) . . ?
C6 C4 H4 109.0 . . ?
C5 C4 H4 109.0 . . ?
P1 C4 H4 109.0 . . ?
C4 C5 H5A 109.5 . . ?
C4 C5 H5B 109.5 . . ?
H5A C5 H5B 109.5 . . ?
C4 C5 H5C 109.5 . . ?
H5A C5 H5C 109.5 . . ?
H5B C5 H5C 109.5 . . ?
C4 C6 H6A 109.5 . . ?
C4 C6 H6B 109.5 . . ?
H6A C6 H6B 109.5 . . ?
C4 C6 H6C 109.5 . . ?
H6A C6 H6C 109.5 . . ?
H6B C6 H6C 109.5 . . ?
C12 C7 C8 118.45(15) . . ?
C12 C7 P1 124.66(12) . . ?
C8 C7 P1 116.89(12) . . ?
C7 C8 C9 122.41(15) . . ?
C7 C8 H8 118.8 . . ?
C9 C8 H8 118.8 . . ?
C8 C9 C10 117.36(14) . . ?
C8 C9 Rh1 127.09(12) . . ?
C10 C9 Rh1 115.49(11) . . ?
C11 C10 C9 121.06(15) . . ?
C11 C10 C13 123.17(15) . . ?
C9 C10 C13 115.58(14) . . ?
C12 C11 C10 120.04(15) . . ?
C12 C11 H11 120.0 . . ?
C10 C11 H11 120.0 . . ?
C11 C12 C7 120.60(15) . . ?
C11 C12 H12 119.7 . . ?
C7 C12 H12 119.7 . . ?
N1 C13 C14 120.60(15) . . ?
N1 C13 C10 113.02(14) . . ?
C14 C13 C10 126.21(15) . . ?
C15 C14 C13 119.66(16) . . ?
C15 C14 H14 120.2 . . ?
C13 C14 H14 120.2 . . ?
C16 C15 C14 119.18(16) . . ?
C16 C15 H15 120.4 . . ?
C14 C15 H15 120.4 . . ?
C17 C16 C15 118.91(16) . . ?
C17 C16 H16 120.5 . . ?
C15 C16 H16 120.5 . . ?
N1 C17 C16 122.48(16) . . ?
N1 C17 H17 118.8 . . ?
C16 C17 H17 118.8 . . ?
C19 C18 C22 107.71(14) . . ?
C19 C18 C23 127.53(15) . . ?
C22 C18 C23 124.25(16) . . ?
C19 C18 Rh1 71.19(9) . . ?
C22 C18 Rh1 74.72(9) . . ?
C23 C18 Rh1 126.14(12) . . ?
C18 C19 C20 107.60(14) . . ?
C18 C19 C24 127.03(16) . . ?
C20 C19 C24 125.32(16) . . ?
C18 C19 Rh1 70.20(9) . . ?
C20 C19 Rh1 70.15(9) . . ?
C24 C19 Rh1 126.98(12) . . ?
C19 C20 C21 107.92(14) . . ?
C19 C20 C25 126.51(15) . . ?
C21 C20 C25 124.87(15) . . ?
C19 C20 Rh1 71.05(9) . . ?
C21 C20 Rh1 75.12(9) . . ?
C25 C20 Rh1 127.07(12) . . ?
C22 C21 C20 107.93(14) . . ?
C22 C21 C26 127.36(15) . . ?
C20 C21 C26 124.68(15) . . ?
C22 C21 Rh1 71.63(9) . . ?
C20 C21 Rh1 66.56(9) . . ?
C26 C21 Rh1 128.51(12) . . ?
C21 C22 C18 108.46(14) . . ?
C21 C22 C27 127.74(15) . . ?
C18 C22 C27 123.79(15) . . ?
C21 C22 Rh1 72.34(9) . . ?
C18 C22 Rh1 66.79(9) . . ?
C27 C22 Rh1 125.59(12) . . ?
C18 C23 H23A 109.5 . . ?
C18 C23 H23B 109.5 . . ?
H23A C23 H23B 109.5 . . ?
C18 C23 H23C 109.5 . . ?
H23A C23 H23C 109.5 . . ?
H23B C23 H23C 109.5 . . ?
C19 C24 H24A 109.5 . . ?
C19 C24 H24B 109.5 . . ?
H24A C24 H24B 109.5 . . ?
C19 C24 H24C 109.5 . . ?
H24A C24 H24C 109.5 . . ?
H24B C24 H24C 109.5 . . ?
C20 C25 H25A 109.5 . . ?
C20 C25 H25B 109.5 . . ?
H25A C25 H25B 109.5 . . ?
C20 C25 H25C 109.5 . . ?
H25A C25 H25C 109.5 . . ?
H25B C25 H25C 109.5 . . ?
C21 C26 H26A 109.5 . . ?
C21 C26 H26B 109.5 . . ?
H26A C26 H26B 109.5 . . ?
C21 C26 H26C 109.5 . . ?
H26A C26 H26C 109.5 . . ?
H26B C26 H26C 109.5 . . ?
C22 C27 H27A 109.5 . . ?
C22 C27 H27B 109.5 . . ?
H27A C27 H27B 109.5 . . ?
C22 C27 H27C 109.5 . . ?
H27A C27 H27C 109.5 . . ?
H27B C27 H27C 109.5 . . ?

loop_
_geom_bond_atom_site_label_1
_geom_bond_atom_site_label_2
_geom_bond_distance
_geom_bond_site_symmetry_2
_geom_bond_publ_flag
Rh1 C9 2.0202(15) . ?
Rh1 N1 2.0792(13) . ?
Rh1 C18 2.1491(16) . ?
Rh1 C20 2.1502(16) . ?
Rh1 C19 2.1622(16) . ?
Rh1 C22 2.2558(16) . ?
Rh1 C21 2.2650(16) . ?
Rh1 Cl1 2.3888(4) . ?
P1 C7 1.8394(16) . ?
P1 C4 1.8601(19) . ?
P1 C1 1.8656(19) . ?
N1 C17 1.344(2) . ?
N1 C13 1.355(2) . ?
C1 C2 1.528(3) . ?
C1 C3 1.529(3) . ?
C1 H1 1.0000 . ?
C2 H2A 0.9800 . ?
C2 H2B 0.9800 . ?
C2 H2C 0.9800 . ?
C3 H3A 0.9800 . ?
C3 H3B 0.9800 . ?
C3 H3C 0.9800 . ?
C4 C6 1.526(3) . ?
C4 C5 1.532(3) . ?
C4 H4 1.0000 . ?
C5 H5A 0.9800 . ?
C5 H5B 0.9800 . ?
C5 H5C 0.9800 . ?
C6 H6A 0.9800 . ?
C6 H6B 0.9800 . ?
C6 H6C 0.9800 . ?
C7 C12 1.399(2) . ?
C7 C8 1.400(2) . ?
C8 C9 1.400(2) . ?
C8 H8 0.9500 . ?
C9 C10 1.404(2) . ?
C10 C11 1.400(2) . ?
C10 C13 1.462(2) . ?
C11 C12 1.383(2) . ?
C11 H11 0.9500 . ?
C12 H12 0.9500 . ?
C13 C14 1.392(2) . ?
C14 C15 1.382(2) . ?
C14 H14 0.9500 . ?
C15 C16 1.381(3) . ?
C15 H15 0.9500 . ?
C16 C17 1.375(2) . ?
C16 H16 0.9500 . ?
C17 H17 0.9500 . ?
C18 C19 1.426(2) . ?
C18 C22 1.456(2) . ?
C18 C23 1.495(2) . ?
C19 C20 1.433(2) . ?
C19 C24 1.496(2) . ?
C20 C21 1.453(2) . ?
C20 C25 1.495(2) . ?
C21 C22 1.398(2) . ?
C21 C26 1.497(2) . ?
C22 C27 1.491(2) . ?
C23 H23A 0.9800 . ?
C23 H23B 0.9800 . ?
C23 H23C 0.9800 . ?
C24 H24A 0.9800 . ?
C24 H24B 0.9800 . ?
C24 H24C 0.9800 . ?
C25 H25A 0.9800 . ?
C25 H25B 0.9800 . ?
C25 H25C 0.9800 . ?
C26 H26A 0.9800 . ?
C26 H26B 0.9800 . ?
C26 H26C 0.9800 . ?
C27 H27A 0.9800 . ?
C27 H27B 0.9800 . ?
C27 H27C 0.9800 . ?
